data_4512494
loop_
_publ_author_name
'Tidey, Jeremiah P.'
'O'Connor, Alice E'
'Markevich, Alexander'
'Bichoutskaia, Elena'
'Cavan, Joseph J. P.'
'Lawrance, Geoffrey A.'
'Wong, Henry L. S.'
'McMaster, Jonathan'
'Schr\"oder, Martin'
'Blake, Alexander J.'

_publ_section_title
;
 Epitaxial Retrieval of a Disappearing Polymorph.
;
_journal_issue 1
_journal_name_full 'Crystal growth &amp; design'
_journal_page_first 115
_journal_page_last 123
_journal_paper_doi 10.1021/cg500967w
_journal_volume 15
_journal_year 2015
_chemical_formula_moiety 'C6 H12 Cl2 O Pd S2'
_chemical_formula_sum 'C6 H12 Cl2 O Pd S2'
_chemical_formula_weight 341.58
_chemical_name_systematic
;
 ?
;
_space_group_crystal_system monoclinic
_space_group_IT_number 14
_space_group_name_Hall '-P 2yn'
_space_group_name_H-M_alt 'P 1 21/n 1'
_symmetry_space_group_name_Hall '-P 2yn'
_symmetry_space_group_name_H-M 'P 1 21/n 1'
_atom_sites_solution_hydrogens geom
_atom_sites_solution_primary direct
_atom_sites_solution_secondary difmap
_audit_creation_date 2014-06-17
_audit_creation_method
;
Olex2 1.2
(compiled 2014.05.21 svn.r2940 for OlexSys, GUI svn.r4846)
;
_cell_angle_alpha 90
_cell_angle_beta 96.785(2)
_cell_angle_gamma 90
_cell_formula_units_Z 4
_cell_length_a 7.02123(16)
_cell_length_b 11.4020(3)
_cell_length_c 13.3817(3)
_cell_measurement_reflns_used 2505
_cell_measurement_temperature 293(2)
_cell_measurement_theta_max 26.1790
_cell_measurement_theta_min 3.4070
_cell_volume 1063.78(4)
_computing_cell_refinement
;
CrysAlisPro, Agilent Technologies,
Version 1.171.36.32 (release 02-08-2013 CrysAlis171 .NET)
(compiled Aug  2 2013,16:46:58)
;
_computing_data_collection
;
CrysAlisPro, Agilent Technologies,
Version 1.171.36.32 (release 02-08-2013 CrysAlis171 .NET)
(compiled Aug  2 2013,16:46:58)
;
_computing_data_reduction
;
CrysAlisPro, Agilent Technologies,
Version 1.171.36.32 (release 02-08-2013 CrysAlis171 .NET)
(compiled Aug  2 2013,16:46:58)
;
_computing_molecular_graphics 'Olex2 (Dolomanov et al., 2009)'
_computing_publication_material 'Olex2 (Dolomanov et al., 2009)'
_computing_structure_refinement 'ShelXL (Sheldrick, 2008)'
_computing_structure_solution 'ShelXS (Sheldrick, 2008)'
_diffrn_ambient_temperature 293(2)
_diffrn_detector_area_resol_mean 16.1592
_diffrn_measured_fraction_theta_full 0.998
_diffrn_measured_fraction_theta_max 0.925
_diffrn_measurement_details
;
  1 omega  -54.00  -27.00   1.0000   60.0000
omega____ theta____ kappa____ phi______ frames
    -       -0.8594  -57.0000  120.0000 27

  2 omega  -30.00   93.00   1.0000   60.0000
omega____ theta____ kappa____ phi______ frames
    -       26.6740   37.0000   90.0000 123

  3 omega   60.00  114.00   1.0000   60.0000
omega____ theta____ kappa____ phi______ frames
    -       26.6740  179.0000   60.0000 54

  4 omega   -3.00  103.00   1.0000   60.0000
omega____ theta____ kappa____ phi______ frames
    -       26.6740   57.0000  -60.0000 106

  5 omega   -4.00   94.00   1.0000   60.0000
omega____ theta____ kappa____ phi______ frames
    -       26.6740   57.0000  150.0000 98

  6 omega  -14.00   27.00   1.0000   60.0000
omega____ theta____ kappa____ phi______ frames
    -      -28.3928  -99.0000    0.0000 41

  7 omega  -18.00   11.00   1.0000   60.0000
omega____ theta____ kappa____ phi______ frames
    -      -28.3928  -99.0000  -60.0000 29

  8 omega    1.00   42.00   1.0000   60.0000
omega____ theta____ kappa____ phi______ frames
    -      -28.3928   77.0000  -90.0000 41
;
_diffrn_measurement_device_type 'SuperNova, Single source at offset, Eos'
_diffrn_measurement_method '\w scans'
_diffrn_orient_matrix_UB_11 -0.0147897000
_diffrn_orient_matrix_UB_12 -0.0582628000
_diffrn_orient_matrix_UB_13 0.0159788000
_diffrn_orient_matrix_UB_21 -0.0456743000
_diffrn_orient_matrix_UB_22 0.0217603000
_diffrn_orient_matrix_UB_23 0.0407564000
_diffrn_orient_matrix_UB_31 -0.0897118000
_diffrn_orient_matrix_UB_32 -0.0014477000
_diffrn_orient_matrix_UB_33 -0.0305242000
_diffrn_radiation_monochromator mirror
_diffrn_radiation_type MoK\a
_diffrn_radiation_wavelength 0.71073
_diffrn_reflns_av_R_equivalents 0.0532
_diffrn_reflns_av_unetI/netI 0.0558
_diffrn_reflns_Laue_measured_fraction_full 0.998
_diffrn_reflns_Laue_measured_fraction_max 0.925
_diffrn_reflns_limit_h_max 9
_diffrn_reflns_limit_h_min -8
_diffrn_reflns_limit_k_max 15
_diffrn_reflns_limit_k_min -14
_diffrn_reflns_limit_l_max 17
_diffrn_reflns_limit_l_min -16
_diffrn_reflns_number 7692
_diffrn_reflns_point_group_measured_fraction_full 0.998
_diffrn_reflns_point_group_measured_fraction_max 0.925
_diffrn_reflns_theta_full 25.242
_diffrn_reflns_theta_max 28.079
_diffrn_reflns_theta_min 3.135
_diffrn_source 'SuperNova (Mo) X-ray Source'
_exptl_absorpt_coefficient_mu 2.590
_exptl_absorpt_correction_T_max 1.000
_exptl_absorpt_correction_T_min 0.883
_exptl_absorpt_correction_type gaussian
_exptl_absorpt_process_details
;
CrysAlisPro, Agilent Technologies,
Version 1.171.36.32 (release 02-08-2013 CrysAlis171 .NET)
(compiled Aug  2 2013,16:46:58)
Numerical absorption correction based on gaussian integration
over a multifaceted crystal model
;
_exptl_crystal_colour orange
_exptl_crystal_density_diffrn 2.133
_exptl_crystal_description plate
_exptl_crystal_F_000 672
_exptl_crystal_size_max 0.1106
_exptl_crystal_size_mid 0.0995
_exptl_crystal_size_min 0.0195
_refine_diff_density_max 0.617
_refine_diff_density_min -0.958
_refine_diff_density_rms 0.124
_refine_ls_extinction_method none
_refine_ls_goodness_of_fit_ref 1.049
_refine_ls_hydrogen_treatment constr
_refine_ls_matrix_type full
_refine_ls_number_parameters 109
_refine_ls_number_reflns 2390
_refine_ls_number_restraints 2
_refine_ls_restrained_S_all 1.050
_refine_ls_R_factor_all 0.0592
_refine_ls_R_factor_gt 0.0373
_refine_ls_shift/su_max 0.001
_refine_ls_shift/su_mean 0.000
_refine_ls_structure_factor_coef Fsqd
_refine_ls_weighting_details
;
 w=1/[\s^2^(Fo^2^)+(0.0283P)^2^]
 where P=(Fo^2^+2Fc^2^)/3
;
_refine_ls_weighting_scheme calc
_refine_ls_wR_factor_gt 0.0737
_refine_ls_wR_factor_ref 0.0839
_reflns_Friedel_coverage 0.000
_reflns_number_gt 1782
_reflns_number_total 2390
_reflns_threshold_expression 'I > 2\s(I)'
_cod_data_source_file cg500967w_si_002.cif
_cod_data_source_block cPd
_cod_depositor_comments 'Adding full bibliography for 4512492--4512497.cif.'
_cod_original_cell_volume 1063.78(5)
_cod_database_code 4512494
_shelxl_version_number 2012-9
_chemical_oxdiff_formula 'Pd1 S2 O1 Cl2 C6 H12'
_chemical_oxdiff_usercomment 'MeNO2 / Et2O warm'
_shelx_space_group_comment
;
The symmetry employed for this shelxl refinement is uniquely defined
by the following loop, which should always be used as a source of
symmetry information in preference to the above space-group names.
They are only intended as comments.
;
_reflns_odcompleteness_completeness 99.78
_reflns_odcompleteness_iscentric 1
_reflns_odcompleteness_theta 26.32
_olex2_refinement_description
;
1. Fixed Uiso
 At 1.2 times of:
  All C(H,H) groups
2. Restrained distances
 C3-C2 = C6-C5
 1.52 with sigma of 0.01
3.a Secondary CH2 refined with riding coordinates:
 C5(H5A,H5B), C9(H9A,H9B), C2(H2A,H2B), C3(H3A,H3B), C6(H6A,H6B), C8(H8A,H8B)
;
_olex2_submission_special_instructions 'No special instructions were received'

loop_
_space_group_symop_operation_xyz
'x, y, z'
'-x+1/2, y+1/2, -z+1/2'
'-x, -y, -z'
'x-1/2, -y-1/2, z-1/2'

loop_
_atom_site_aniso_label
_atom_site_aniso_U_11
_atom_site_aniso_U_22
_atom_site_aniso_U_33
_atom_site_aniso_U_23
_atom_site_aniso_U_13
_atom_site_aniso_U_12
Pd1 0.0334(2) 0.0294(2) 0.0285(2) 0.0024(2) 0.0051(1) -0.0016(2)
Cl1 0.0751(10) 0.0788(11) 0.0355(7) 0.0057(7) 0.0163(7) -0.0272(9)
Cl2 0.0373(7) 0.0460(8) 0.0433(7) -0.0080(6) 0.0026(5) -0.0066(6)
S4 0.0337(7) 0.0408(8) 0.0321(6) 0.0067(5) -0.0020(5) 0.0023(6)
S7 0.0387(7) 0.0345(7) 0.0294(6) 0.0002(5) 0.0078(5) -0.0012(6)
O1 0.0410(19) 0.038(2) 0.0363(17) -0.0025(16) 0.0011(14) -0.0074(16)
C2 0.038(3) 0.040(3) 0.034(2) -0.003(2) 0.006(2) 0.004(2)
C3 0.041(3) 0.040(3) 0.033(2) -0.005(2) 0.003(2) -0.004(2)
C5 0.028(3) 0.053(3) 0.046(3) -0.004(3) 0.005(2) 0.002(2)
C6 0.036(3) 0.047(3) 0.046(3) -0.001(3) 0.013(2) -0.010(2)
C8 0.051(3) 0.039(3) 0.031(3) 0.003(2) -0.007(2) -0.001(3)
C9 0.044(3) 0.042(3) 0.041(3) 0.000(2) -0.006(2) 0.008(3)

loop_
_atom_site_label
_atom_site_type_symbol
_atom_site_thermal_displace_type
_atom_site_fract_x
_atom_site_fract_y
_atom_site_fract_z
_atom_site_occupancy
_atom_site_U_iso_or_equiv
_atom_site_calc_flag
_atom_site_refinement_flags
Pd1 Pd Uani 0.09743(5) 0.22101(3) 0.78955(2) 1.000 0.0303(1) d .
Cl1 Cl Uani -0.0292(2) 0.16257(15) 0.93306(9) 1.000 0.0624(5) d .
Cl2 Cl Uani -0.15305(16) 0.14237(12) 0.68101(9) 1.000 0.0424(4) d .
S4 S Uani 0.34452(17) 0.30313(11) 0.88848(9) 1.000 0.0360(4) d .
S7 S Uani 0.22348(17) 0.28494(11) 0.65104(8) 1.000 0.0339(4) d .
O1 O Uani 0.1142(4) 0.5143(3) 0.7563(2) 1.000 0.0387(11) d .
C2 C Uani 0.0857(6) 0.4948(5) 0.8583(3) 1.000 0.0372(16) d D
C3 C Uani 0.2688(6) 0.4518(4) 0.9168(3) 1.000 0.0381(16) d D
C5 C Uani 0.5203(6) 0.3232(5) 0.8020(3) 1.000 0.0423(17) d D
C6 C Uani 0.4420(6) 0.3664(5) 0.6997(3) 1.000 0.0424(17) d D
C8 C Uani 0.0710(7) 0.4044(4) 0.6019(3) 1.000 0.0413(17) d .
C9 C Uani -0.0267(7) 0.4694(5) 0.6810(3) 1.000 0.0432(17) d .
H2A H Uiso -0.01490 0.43710 0.86160 1.000 0.0440 c R
H2B H Uiso 0.04570 0.56720 0.88760 1.000 0.0440 c R
H3A H Uiso 0.25400 0.45560 0.98790 1.000 0.0450 c R
H3B H Uiso 0.37090 0.50550 0.90500 1.000 0.0450 c R
H5A H Uiso 0.61610 0.37850 0.83130 1.000 0.0510 c R
H5B H Uiso 0.58450 0.24890 0.79450 1.000 0.0510 c R
H6A H Uiso 0.53820 0.35700 0.65390 1.000 0.0510 c R
H6B H Uiso 0.41230 0.44930 0.70330 1.000 0.0510 c R
H8A H Uiso 0.14760 0.45980 0.56880 1.000 0.0500 c R
H8B H Uiso -0.02680 0.37360 0.55150 1.000 0.0500 c R
H9A H Uiso -0.10320 0.53330 0.64970 1.000 0.0520 c R
H9B H Uiso -0.11150 0.41640 0.71140 1.000 0.0520 c R

loop_
_atom_type_symbol
_atom_type_description
_atom_type_scat_dispersion_real
_atom_type_scat_dispersion_imag
_atom_type_scat_source
C C 0.0033 0.0016 ' International Tables Vol C Tables 4.2.6.8 and 6.1.1.4'
H H 0.0000 0.0000 ' International Tables Vol C Tables 4.2.6.8 and 6.1.1.4'
Cl Cl 0.1484 0.1585 ' International Tables Vol C Tables 4.2.6.8 and 6.1.1.4'
O O 0.0106 0.0060 ' International Tables Vol C Tables 4.2.6.8 and 6.1.1.4'
Pd Pd -0.9988 1.0072 ' International Tables Vol C Tables 4.2.6.8 and 6.1.1.4'
S S 0.1246 0.1234 ' International Tables Vol C Tables 4.2.6.8 and 6.1.1.4'

loop_
_exptl_crystal_face_index_h
_exptl_crystal_face_index_k
_exptl_crystal_face_index_l
_exptl_crystal_face_perp_dist
_exptl_oxdiff_crystal_face_indexfrac_h
_exptl_oxdiff_crystal_face_indexfrac_k
_exptl_oxdiff_crystal_face_indexfrac_l
_exptl_oxdiff_crystal_face_x
_exptl_oxdiff_crystal_face_y
_exptl_oxdiff_crystal_face_z
-10 1 4 0.0565 -9.9877 1.0030 3.9994 0.1532 0.6410 0.7725
-1 -16 4 0.0016 -0.9967 -15.9808 3.9915 1.0096 -0.1395 -0.0093
1 16 -2 0.0132 0.9963 15.9818 -1.9939 -0.9777 0.2210 -0.0517
1 -1 19 0.0524 0.9947 -0.9898 18.9771 0.3462 0.7065 -0.6671
0 1 -19 0.0468 0.0039 0.9896 -18.9775 -0.3609 -0.7521 0.5775
10 0 -5 0.0406 9.9878 -0.0046 -4.9979 -0.2273 -0.6600 -0.7435

loop_
_geom_angle_atom_site_label_1
_geom_angle_atom_site_label_2
_geom_angle_atom_site_label_3
_geom_angle
_geom_angle_site_symmetry_1
_geom_angle_site_symmetry_3
_geom_angle_publ_flag
Cl1 Pd1 O1 105.10(7) . 2_546 ?
Cl2 Pd1 O1 92.59(6) . 2_546 ?
S4 Pd1 O1 87.60(6) . 2_546 ?
S7 Pd1 O1 76.36(6) . 2_546 ?
O1 Pd1 O1 131.95(4) 2_546 . ?
Cl1 Pd1 O1 114.74(7) . . ?
Cl2 Pd1 O1 109.59(6) . . ?
S4 Pd1 O1 68.30(6) . . ?
S7 Pd1 O1 63.30(6) . . ?
Cl1 Pd1 Cl2 94.08(5) . . yes
Cl1 Pd1 S4 88.67(5) . . yes
Cl1 Pd1 S7 177.94(5) . . yes
Cl2 Pd1 S4 177.10(5) . . yes
Cl2 Pd1 S7 87.29(4) . . yes
S4 Pd1 S7 89.94(4) . . yes
Pd1 S4 C3 106.49(14) . . yes
Pd1 S4 C5 102.30(15) . . yes
C3 S4 C5 104.7(2) . . yes
Pd1 S7 C6 105.19(14) . . yes
Pd1 S7 C8 105.55(15) . . yes
C6 S7 C8 100.4(2) . . yes
C2 O1 C9 117.4(3) . . yes
O1 C2 C3 110.0(3) . . yes
S4 C3 C2 116.4(3) . . yes
S4 C5 C6 115.0(3) . . yes
S7 C6 C5 110.9(3) . . yes
S7 C8 C9 114.2(3) . . yes
O1 C9 C8 109.6(4) . . yes
O1 C2 H2A 110.00 . . no
O1 C2 H2B 110.00 . . no
C3 C2 H2A 110.00 . . no
C3 C2 H2B 110.00 . . no
H2A C2 H2B 108.00 . . no
S4 C3 H3A 108.00 . . no
S4 C3 H3B 108.00 . . no
C2 C3 H3A 108.00 . . no
C2 C3 H3B 108.00 . . no
H3A C3 H3B 107.00 . . no
S4 C5 H5A 109.00 . . no
S4 C5 H5B 108.00 . . no
C6 C5 H5A 109.00 . . no
C6 C5 H5B 109.00 . . no
H5A C5 H5B 108.00 . . no
S7 C6 H6A 109.00 . . no
S7 C6 H6B 109.00 . . no
C5 C6 H6A 109.00 . . no
C5 C6 H6B 109.00 . . no
H6A C6 H6B 108.00 . . no
S7 C8 H8A 109.00 . . no
S7 C8 H8B 109.00 . . no
C9 C8 H8A 109.00 . . no
C9 C8 H8B 109.00 . . no
H8A C8 H8B 108.00 . . no
O1 C9 H9A 110.00 . . no
O1 C9 H9B 110.00 . . no
C8 C9 H9A 110.00 . . no
C8 C9 H9B 110.00 . . no
H9A C9 H9B 108.00 . . no

loop_
_geom_bond_atom_site_label_1
_geom_bond_atom_site_label_2
_geom_bond_distance
_geom_bond_site_symmetry_2
_geom_bond_publ_flag
Pd1 Cl1 2.3079(12) . yes
Pd1 Cl2 2.3245(12) . yes
Pd1 S4 2.2575(12) . yes
Pd1 S7 2.2665(12) . yes
Pd1 O1 3.378(3) . yes
Pd1 O1 3.212(3) 2_546 ?
S4 C3 1.830(5) . yes
S4 C5 1.803(4) . yes
S7 C6 1.845(5) . yes
S7 C8 1.808(5) . yes
O1 C2 1.420(5) . yes
O1 C9 1.422(5) . yes
C2 C3 1.506(5) . no
C5 C6 1.498(5) . no
C9 C8 1.520(6) . no
C2 H2A 0.9700 . no
C2 H2B 0.9700 . no
C3 H3A 0.9700 . no
C3 H3B 0.9700 . no
C5 H5A 0.9700 . no
C5 H5B 0.9700 . no
C6 H6A 0.9700 . no
C6 H6B 0.9700 . no
C8 H8A 0.9700 . no
C8 H8B 0.9700 . no
C9 H9A 0.9700 . no
C9 H9B 0.9700 . no

loop_
_geom_hbond_atom_site_label_D
_geom_hbond_atom_site_label_H
_geom_hbond_atom_site_label_A
_geom_hbond_distance_DH
_geom_hbond_distance_HA
_geom_hbond_distance_DA
_geom_hbond_angle_DHA
_geom_hbond_site_symmetry_A
C3 H3B Cl2 0.97 2.87 3.814(5) 165.4 2_556

loop_
_geom_torsion_atom_site_label_1
_geom_torsion_atom_site_label_2
_geom_torsion_atom_site_label_3
_geom_torsion_atom_site_label_4
_geom_torsion
O1 C2 C3 S4 -70.3(5)
C5 S4 C3 C2 97.9(4)
C3 S4 C5 C6 -69.5(4)
S4 C5 C6 S7 -45.6(5)
C8 S7 C6 C5 135.4(4)
C6 S7 C8 C9 -81.0(4)
O1 C9 C8 S7 57.9(5)
C2 O1 C9 C8 -132.5(4)
C9 O1 C2 C3 133.4(4)
Pd1 S7 C6 C5 25.9(4)
Pd1 S7 C8 C9 28.1(4)
Pd1 S4 C5 C6 41.4(4)
Pd1 S4 C3 C2 -10.0(4)
Pd1 O1 C9 C8 -72.8(3)
Pd1 O1 C2 C3 73.9(3)
